data_2021572
loop_
_publ_author_name
'Santiago de Oliveira, Yara'
'Saraiva Costa, Wendell'
'Ferreira Borges, Poliana'
'Silmara Alves de Santana, Maria'
'Ayala, Alejandro Pedro'

_publ_section_title
;
 The design of novel metronidazole benzoate structures: exploring
 stoichiometric diversity
;
_journal_coeditor_code JX3032
_journal_issue 5
_journal_name_full 'Acta Crystallographica Section C'
_journal_page_first
;
;
_journal_paper_doi 10.1107/S2053229619003838
_journal_volume 75
_journal_year 2019
_chemical_formula_iupac 'C13 H14 N3 O4 +, C4 H3 O4 -'
_chemical_formula_moiety 'C13 H14 N3 O4 +, C4 H3 O4 -'
_chemical_formula_sum 'C17 H17 N3 O8'
_chemical_formula_weight 391.33
_chemical_name_common
;
Benzoylmetronidazole--maleic acid (1/1)
;
_chemical_name_systematic
;
1-[2-(Benzoyloxy)ethyl]-2-methyl-5-nitro-1<i>H</i>-imidazol-3-ium
3-carboxyprop-2-enoate
;
_space_group_crystal_system monoclinic
_space_group_IT_number 15
_space_group_name_Hall '-C 2yc'
_space_group_name_H-M_alt 'C 1 2/c 1'
_symmetry_space_group_name_Hall '-C 2yc'
_symmetry_space_group_name_H-M 'C 1 2/c 1'
_atom_sites_solution_hydrogens difmap
_audit_creation_method
;
Olex2 1.2
(compiled 2018.05.29 svn.r3508 for OlexSys, GUI svn.r5506)
;
_cell_angle_alpha 90
_cell_angle_beta 109.600(3)
_cell_angle_gamma 90
_cell_formula_units_Z 8
_cell_length_a 43.130(3)
_cell_length_b 5.7944(4)
_cell_length_c 15.2645(11)
_cell_measurement_reflns_used 6422
_cell_measurement_temperature 302(2)
_cell_measurement_theta_max 26.14
_cell_measurement_theta_min 2.67
_cell_volume 3593.8(4)
_computing_cell_refinement
;
SAINT (Bruker, 2016)
;
_computing_data_collection
;
APEX3 (Bruker, 2012)
;
_computing_data_reduction
;
SAINT (Bruker, 2016)
;
_computing_molecular_graphics
;
OLEX2 (Dolomanov <i>et al.</i>,  2009),
<i>MERCURY</i> (Version 3.10; Macrae <i>et al.</i>,  2008) and
<i>VEGA</i> (Pedretti <i>et al.</i>, 2004)
;
_computing_publication_material
;
OLEX2 (Dolomanov <i>et al.</i>,  2009)
;
_computing_structure_refinement
;
SHELXL2018 (Sheldrick, 2015b)
;
_computing_structure_solution
;
SHELXT2014 (Sheldrick, 2015a)
;
_diffrn_ambient_temperature 302.34
_diffrn_measured_fraction_theta_full 0.999
_diffrn_measured_fraction_theta_max 0.998
_diffrn_measurement_device_type 'Bruker D8 VENTURE Kappa Duo PHOTON II CPAD'
_diffrn_measurement_method '\f and \w scans'
_diffrn_radiation_monochromator 'multilayer mirrors'
_diffrn_radiation_type MoK\a
_diffrn_radiation_wavelength 0.71073
_diffrn_reflns_av_R_equivalents 0.0894
_diffrn_reflns_av_unetI/netI 0.0690
_diffrn_reflns_limit_h_max 49
_diffrn_reflns_limit_h_min -56
_diffrn_reflns_limit_k_max 7
_diffrn_reflns_limit_k_min -7
_diffrn_reflns_limit_l_max 19
_diffrn_reflns_limit_l_min -19
_diffrn_reflns_number 20803
_diffrn_reflns_theta_full 25.242
_diffrn_reflns_theta_max 27.512
_diffrn_reflns_theta_min 2.669
_diffrn_standards_number 0
_exptl_absorpt_coefficient_mu 0.117
_exptl_absorpt_correction_T_max 0.7456
_exptl_absorpt_correction_T_min 0.2613
_exptl_absorpt_correction_type multi-scan
_exptl_absorpt_process_details
;
(SADABS; Bruker, 2016)
;
_exptl_crystal_colour 'clear light colourless'
_exptl_crystal_density_diffrn 1.447
_exptl_crystal_density_method 'not measured'
_exptl_crystal_description prism
_exptl_crystal_F_000 1632
_exptl_crystal_size_max 0.571
_exptl_crystal_size_mid 0.231
_exptl_crystal_size_min 0.05
_refine_diff_density_max 0.178
_refine_diff_density_min -0.215
_refine_ls_extinction_coef 0.0015(3)
_refine_ls_extinction_expression Fc^*^=kFc[1+0.001xFc^2^\l^3^/sin(2\q)]^-1/4^
_refine_ls_extinction_method
;
SHELXL2018 (Sheldrick, 2015b)
;
_refine_ls_goodness_of_fit_ref 1.019
_refine_ls_hydrogen_treatment refall
_refine_ls_matrix_type full
_refine_ls_number_parameters 322
_refine_ls_number_reflns 4130
_refine_ls_number_restraints 0
_refine_ls_restrained_S_all 1.019
_refine_ls_R_factor_all 0.1237
_refine_ls_R_factor_gt 0.0557
_refine_ls_shift/su_max 0.000
_refine_ls_shift/su_mean 0.000
_refine_ls_structure_factor_coef Fsqd
_refine_ls_weighting_details 'w=1/[\s^2^(Fo^2^)+(0.0536P)^2^+0.8177P] where P=(Fo^2^+2Fc^2^)/3'
_refine_ls_weighting_scheme calc
_refine_ls_wR_factor_gt 0.1173
_refine_ls_wR_factor_ref 0.1465
_reflns_number_gt 2159
_reflns_number_total 4130
_reflns_threshold_expression 'I > 2\s(I)'
_cod_data_source_file jx3032sup1.cif
_cod_data_source_block bzmdmlc
_cod_original_cell_volume 3593.7(5)
_cod_database_code 2021572
_shelx_space_group_comment
;
The symmetry employed for this shelxl refinement is uniquely defined
by the following loop, which should always be used as a source of
symmetry information in preference to the above space-group names.
They are only intended as comments.
;
_shelx_estimated_absorpt_t_min 0.936
_shelx_estimated_absorpt_t_max 0.994

loop_
_space_group_symop_operation_xyz
'x, y, z'
'-x, y, -z+1/2'
'x+1/2, y+1/2, z'
'-x+1/2, y+1/2, -z+1/2'
'-x, -y, -z'
'x, -y, z-1/2'
'-x+1/2, -y+1/2, -z'
'x+1/2, -y+1/2, z-1/2'

loop_
_atom_site_type_symbol
_atom_site_label
_atom_site_fract_x
_atom_site_fract_y
_atom_site_fract_z
_atom_site_U_iso_or_equiv
_atom_site_adp_type
_atom_site_calc_flag
_atom_site_occupancy
O O3 0.68004(4) 0.6877(3) 0.23662(13) 0.0507(5) Uani d 1
O O1' 0.55288(4) -0.0276(3) 0.21210(14) 0.0618(6) Uani d 1
O O4 0.66174(4) 0.3229(3) 0.22612(14) 0.0603(5) Uani d 1
N N1 0.61358(4) 0.6620(3) 0.25880(13) 0.0390(5) Uani d 1
N N2 0.58882(5) 0.3456(4) 0.27408(15) 0.0478(5) Uani d 1
O O3' 0.45356(6) 0.2178(3) 0.08155(16) 0.0761(6) Uani d 1
O O2' 0.51306(5) 0.2206(3) 0.15210(17) 0.0820(7) Uani d 1
O O4' 0.41448(5) -0.0382(4) 0.03379(16) 0.0823(7) Uani d 1
O O2 0.65266(6) 0.9311(4) 0.41184(14) 0.0826(7) Uani d 1
N N3 0.64430(5) 0.7380(4) 0.42711(17) 0.0569(6) Uani d 1
O O1 0.65247(6) 0.6494(4) 0.50428(14) 0.0831(7) Uani d 1
C C3 0.62288(6) 0.6050(4) 0.35213(17) 0.0421(6) Uani d 1
C C1 0.59273(6) 0.4969(4) 0.21254(17) 0.0424(6) Uani d 1
C C8 0.71780(6) 0.4014(4) 0.31383(17) 0.0434(6) Uani d 1
C C7 0.68393(6) 0.4588(4) 0.25489(18) 0.0444(6) Uani d 1
C C5 0.62531(7) 0.8476(4) 0.2115(2) 0.0442(6) Uani d 1
C C2 0.60735(6) 0.4094(4) 0.3611(2) 0.0491(7) Uani d 1
C C6 0.64965(7) 0.7620(5) 0.1677(2) 0.0495(7) Uani d 1
C C13 0.74353(7) 0.5571(5) 0.3278(2) 0.0499(7) Uani d 1
C C1' 0.52336(7) 0.0167(4) 0.1699(2) 0.0511(7) Uani d 1
C C2' 0.50025(7) -0.1817(4) 0.1411(2) 0.0532(7) Uani d 1
C C9 0.72408(7) 0.1829(4) 0.35499(19) 0.0507(7) Uani d 1
C C4' 0.44353(7) 0.0053(5) 0.07005(19) 0.0556(7) Uani d 1
C C3' 0.46770(7) -0.1857(5) 0.1014(2) 0.0543(7) Uani d 1
C C12 0.77498(7) 0.4969(5) 0.3810(2) 0.0568(7) Uani d 1
C C11 0.78124(8) 0.2810(5) 0.4226(2) 0.0587(8) Uani d 1
C C10 0.75578(8) 0.1264(5) 0.4091(2) 0.0585(8) Uani d 1
C C4 0.57704(9) 0.4779(6) 0.1113(2) 0.0587(8) Uani d 1
H H5A 0.6059(6) 0.907(4) 0.1597(16) 0.045(7) Uiso d 1
H H13 0.7388(6) 0.707(4) 0.2973(16) 0.052(7) Uiso d 1
H H5B 0.6357(5) 0.968(4) 0.2571(16) 0.043(7) Uiso d 1
H H6A 0.6413(6) 0.631(5) 0.1212(18) 0.063(8) Uiso d 1
H H2' 0.5118(6) -0.330(4) 0.1577(16) 0.055(7) Uiso d 1
H H2A 0.6072(6) 0.328(4) 0.4128(17) 0.048(7) Uiso d 1
H H12 0.7929(7) 0.609(5) 0.3919(18) 0.070(9) Uiso d 1
H H6B 0.6568(6) 0.893(5) 0.1377(19) 0.067(8) Uiso d 1
H H10 0.7590(6) -0.031(5) 0.4418(19) 0.073(9) Uiso d 1
H H4A 0.5560(9) 0.388(6) 0.096(2) 0.107(12) Uiso d 1
H H4B 0.5743(8) 0.625(6) 0.082(2) 0.093(11) Uiso d 1
H H9 0.7040(7) 0.076(5) 0.3437(19) 0.077(9) Uiso d 1
H H3'A 0.4572(7) -0.335(5) 0.0881(19) 0.073(9) Uiso d 1
H H2 0.5745(8) 0.206(5) 0.255(2) 0.089(10) Uiso d 1
H H11 0.8042(7) 0.243(5) 0.4636(19) 0.074(9) Uiso d 1
H H4C 0.5910(8) 0.392(6) 0.085(2) 0.107(13) Uiso d 1
H H3' 0.4806(11) 0.222(6) 0.104(3) 0.125(13) Uiso d 1

loop_
_atom_site_aniso_label
_atom_site_aniso_U_11
_atom_site_aniso_U_22
_atom_site_aniso_U_33
_atom_site_aniso_U_12
_atom_site_aniso_U_13
_atom_site_aniso_U_23
O3 0.0424(10) 0.0375(9) 0.0727(12) -0.0004(8) 0.0200(9) 0.0034(8)
O1' 0.0417(11) 0.0478(11) 0.0899(15) -0.0047(9) 0.0142(10) -0.0070(10)
O4 0.0523(11) 0.0405(10) 0.0828(14) -0.0081(9) 0.0158(10) -0.0015(9)
N1 0.0381(11) 0.0325(10) 0.0461(12) -0.0026(9) 0.0136(10) -0.0003(9)
N2 0.0472(13) 0.0411(12) 0.0550(14) -0.0090(10) 0.0171(11) -0.0029(11)
O3' 0.0631(14) 0.0454(12) 0.1100(18) 0.0084(10) 0.0160(13) 0.0107(11)
O2' 0.0565(13) 0.0390(11) 0.140(2) -0.0027(10) 0.0187(14) 0.0045(12)
O4' 0.0483(13) 0.0800(15) 0.1015(17) 0.0036(11) 0.0027(12) -0.0202(13)
O2 0.0995(17) 0.0666(14) 0.0724(15) -0.0391(13) 0.0165(13) -0.0087(11)
N3 0.0533(14) 0.0563(14) 0.0560(16) -0.0119(12) 0.0115(12) -0.0057(12)
O1 0.0933(17) 0.0892(16) 0.0482(13) -0.0182(13) -0.0010(12) 0.0089(12)
C3 0.0391(14) 0.0414(13) 0.0442(15) -0.0025(11) 0.0120(12) -0.0001(11)
C1 0.0382(13) 0.0389(13) 0.0495(16) -0.0009(11) 0.0139(12) -0.0009(12)
C8 0.0455(15) 0.0389(13) 0.0502(15) -0.0023(11) 0.0217(13) -0.0074(11)
C7 0.0493(16) 0.0345(13) 0.0566(16) -0.0036(12) 0.0273(13) -0.0049(12)
C5 0.0449(15) 0.0337(13) 0.0541(17) -0.0012(12) 0.0169(14) 0.0069(13)
C2 0.0500(16) 0.0452(15) 0.0514(18) -0.0066(12) 0.0163(14) 0.0037(14)
C6 0.0489(16) 0.0453(15) 0.0570(17) -0.0004(13) 0.0215(14) 0.0077(14)
C13 0.0472(16) 0.0434(15) 0.0611(18) -0.0022(13) 0.0208(14) -0.0014(13)
C1' 0.0471(16) 0.0410(15) 0.0672(19) -0.0036(13) 0.0221(14) -0.0058(13)
C2' 0.0520(17) 0.0337(13) 0.0702(19) -0.0014(13) 0.0157(15) -0.0083(13)
C9 0.0582(18) 0.0403(14) 0.0547(17) -0.0007(14) 0.0205(15) -0.0046(12)
C4' 0.0481(17) 0.0578(17) 0.0555(18) 0.0052(14) 0.0101(14) -0.0062(14)
C3' 0.0491(17) 0.0397(15) 0.0679(19) -0.0043(13) 0.0113(14) -0.0115(13)
C12 0.0500(17) 0.0546(17) 0.068(2) -0.0046(15) 0.0224(15) -0.0073(15)
C11 0.0530(18) 0.0646(19) 0.0543(18) 0.0110(16) 0.0122(15) -0.0082(15)
C10 0.071(2) 0.0482(16) 0.0541(18) 0.0090(16) 0.0189(16) -0.0020(14)
C4 0.062(2) 0.0612(19) 0.0483(18) -0.0114(17) 0.0126(16) -0.0067(16)

loop_
_atom_type_symbol
_atom_type_description
_atom_type_scat_dispersion_real
_atom_type_scat_dispersion_imag
_atom_type_scat_source
C C 0.0033 0.0016 'International Tables Vol C Tables 4.2.6.8 and 6.1.1.4'
H H 0.0000 0.0000 'International Tables Vol C Tables 4.2.6.8 and 6.1.1.4'
N N 0.0061 0.0033 'International Tables Vol C Tables 4.2.6.8 and 6.1.1.4'
O O 0.0106 0.0060 'International Tables Vol C Tables 4.2.6.8 and 6.1.1.4'

loop_
_geom_angle_atom_site_label_1
_geom_angle_atom_site_label_2
_geom_angle_atom_site_label_3
_geom_angle
C7 O3 C6 117.5(2)
C3 N1 C5 130.4(2)
C1 N1 C3 106.48(19)
C1 N1 C5 122.8(2)
C1 N2 C2 109.8(2)
C1 N2 H2 122.4(17)
C2 N2 H2 127.8(17)
C4' O3' H3' 109.5(19)
C1' O2' H3' 110.5(16)
O2 N3 O1 124.0(2)
O2 N3 C3 119.5(2)
O1 N3 C3 116.4(2)
N1 C3 N3 125.5(2)
C2 C3 N1 108.8(2)
C2 C3 N3 125.6(2)
N1 C1 C4 126.8(2)
N2 C1 N1 108.6(2)
N2 C1 C4 124.6(2)
C13 C8 C7 121.6(2)
C13 C8 C9 119.6(3)
C9 C8 C7 118.8(2)
O3 C7 C8 112.0(2)
O4 C7 O3 122.5(2)
O4 C7 C8 125.4(2)
N1 C5 C6 112.4(2)
N1 C5 H5A 107.7(13)
N1 C5 H5B 108.7(13)
C6 C5 H5A 106.7(13)
C6 C5 H5B 109.2(13)
H5A C5 H5B 112.1(18)
N2 C2 H2A 121.9(15)
C3 C2 N2 106.3(2)
C3 C2 H2A 131.7(15)
O3 C6 C5 111.9(2)
O3 C6 H6A 107.9(15)
O3 C6 H6B 102.6(15)
C5 C6 H6A 114.8(15)
C5 C6 H6B 109.1(15)
H6A C6 H6B 110(2)
C8 C13 H13 118.5(14)
C12 C13 C8 120.4(3)
C12 C13 H13 121.0(15)
O1' C1' O2' 122.0(2)
O1' C1' C2' 117.4(2)
O2' C1' C2' 120.6(2)
C1' C2' H2' 111.7(14)
C3' C2' C1' 130.4(3)
C3' C2' H2' 117.9(14)
C8 C9 H9 116.3(15)
C10 C9 C8 119.2(3)
C10 C9 H9 124.5(15)
O3' C4' C3' 119.8(2)
O4' C4' O3' 120.3(3)
O4' C4' C3' 119.8(3)
C2' C3' C4' 130.8(3)
C2' C3' H3'A 117.3(17)
C4' C3' H3'A 111.9(17)
C13 C12 C11 120.1(3)
C13 C12 H12 119.9(16)
C11 C12 H12 119.9(16)
C12 C11 H11 119.0(16)
C10 C11 C12 119.6(3)
C10 C11 H11 121.3(16)
C9 C10 H10 116.6(16)
C11 C10 C9 121.0(3)
C11 C10 H10 122.3(15)
C1 C4 H4A 110.6(19)
C1 C4 H4B 111.2(19)
C1 C4 H4C 110(2)
H4A C4 H4B 113(3)
H4A C4 H4C 106(3)
H4B C4 H4C 106(3)

loop_
_geom_bond_atom_site_label_1
_geom_bond_atom_site_label_2
_geom_bond_distance
O3 C7 1.354(3)
O3 C6 1.444(3)
O1' C1' 1.246(3)
O4 C7 1.202(3)
N1 C3 1.384(3)
N1 C1 1.340(3)
N1 C5 1.476(3)
N2 C1 1.336(3)
N2 C2 1.351(3)
N2 H2 1.00(3)
O3' C4' 1.297(3)
O3' H3' 1.10(4)
O2' C1' 1.259(3)
O2' H3' 1.35(4)
O4' C4' 1.214(3)
O2 N3 1.222(3)
N3 O1 1.223(3)
N3 C3 1.431(3)
C3 C2 1.347(3)
C1 C4 1.469(4)
C8 C7 1.474(3)
C8 C13 1.390(3)
C8 C9 1.399(3)
C5 C6 1.505(4)
C5 H5A 1.00(2)
C5 H5B 0.98(2)
C2 H2A 0.92(2)
C6 H6A 1.02(3)
C6 H6B 0.99(3)
C13 C12 1.372(4)
C13 H13 0.97(2)
C1' C2' 1.488(3)
C2' C3' 1.330(4)
C2' H2' 0.98(2)
C9 C10 1.379(4)
C9 H9 1.03(3)
C4' C3' 1.485(4)
C3' H3'A 0.97(3)
C12 C11 1.388(4)
C12 H12 0.98(3)
C11 C10 1.378(4)
C11 H11 1.00(3)
C10 H10 1.02(3)
C4 H4A 1.00(4)
C4 H4B 0.95(3)
C4 H4C 0.96(3)

_cod_database_fobs_code 2021572
